data_1531194
loop_
_publ_author_name
'Bodak, O.'
'Aksel'rud, L.G.'
'Demchenko, P.'
'Kotur, B.'
'Mrooz, O.'
'Shpotyuk, O.'
'Hadzaman, I.'
'Aldinger, F.'
'Pekhnyo, V.'
'Seifert, H.'
'Volkov, S.'

_publ_section_title
;
 Microstructure, crystal structure and electrical properties of Cu0.1
 Ni0.8 Co0.2 Mn1.9 O4 ceramics obtained at different sinteringconditions
;
_journal_name_full 'Journal of Alloys Compd.'
_journal_page_first 14
_journal_page_last 23
_journal_volume 347
_journal_year 2002
_chemical_formula_sum 'Mn2 Ni O4'
_chemical_name_systematic 'Ni Mn2 O4'
_space_group_IT_number 141
_symmetry_space_group_name_Hall '-I 4bd 2'
_symmetry_space_group_name_H-M 'I 41/a m d :2'
_cell_angle_alpha 90
_cell_angle_beta 90
_cell_angle_gamma 90
_cell_formula_units_Z 4
_cell_length_a 5.9764
_cell_length_b 5.9764
_cell_length_c 8.4201
_cell_volume 300.744
_citation_journal_id_ASTM JALCEU
_cod_data_source_file Bodak_JALCEU_2002_587.cif
_cod_data_source_block Mn2Ni1O4
_cod_original_cell_volume 300.7437
_cod_original_formula_sum 'Mn2 Ni1 O4'
_cod_database_code 1531194

loop_
_symmetry_equiv_pos_as_xyz
x,y,z
-y+1/4,x+3/4,z+1/4
-x+1/2,-y,z+1/2
y+1/4,-x+1/4,z+3/4
x,-y,-z
y+1/4,x+3/4,-z+1/4
-x+1/2,y,-z+1/2
-y+1/4,-x+1/4,-z+3/4
-x,-y,-z
y-1/4,-x-3/4,-z-1/4
x-1/2,y,-z-1/2
-y-1/4,x-1/4,-z-3/4
-x,y,z
-y-1/4,-x-3/4,z-1/4
x-1/2,-y,z-1/2
y-1/4,x-1/4,z-3/4
x+1/2,y+1/2,z+1/2
-y+3/4,x+5/4,z+3/4
-x+1,-y+1/2,z+1
y+3/4,-x+3/4,z+5/4
x+1/2,-y+1/2,-z+1/2
y+3/4,x+5/4,-z+3/4
-x+1,y+1/2,-z+1
-y+3/4,-x+3/4,-z+5/4
-x+1/2,-y+1/2,-z+1/2
y+1/4,-x-1/4,-z+1/4
x,y+1/2,-z
-y+1/4,x+1/4,-z-1/4
-x+1/2,y+1/2,z+1/2
-y+1/4,-x-1/4,z+1/4
x,-y+1/2,z
y+1/4,x+1/4,z-1/4

loop_
_atom_site_label
_atom_site_type_symbol
_atom_site_fract_x
_atom_site_fract_y
_atom_site_fract_z
_atom_site_occupancy
_atom_site_U_iso_or_equiv
O1 O-2 0 0.522 0.2382 1 0.0
Ni1 Ni+2 0 0.25 0.375 0.2125 0.0
Ni2 Ni+2 0 0 0 0.3937 0.0
Mn2 Mn+3 0 0 0 0.6063 0.0
Mn1 Mn+3 0 0.25 0.375 0.7875 0.0
